data_4341857
loop_
_publ_author_name
'Heyward, Carla C.'
'McMillen, Colin D.'
'Kolis, Joseph W.'

_publ_section_title
;
 Hydrothermal growth of lanthanide borosilicates: a useful approach to new
 acentric crystals including a derivative of cappelenite.
;
_journal_issue 3
_journal_name_full 'Inorganic chemistry'
_journal_page_first 905
_journal_page_last 913
_journal_paper_doi 10.1021/ic502279n
_journal_volume 54
_journal_year 2015
_chemical_formula_sum 'Ba3 Eu3 Na O20 Si6'
_chemical_formula_weight 1379.43
_chemical_name_systematic
; 
 ? 
;
_space_group_IT_number 40
_symmetry_cell_setting orthorhombic
_symmetry_space_group_name_Hall 'A 2 -2a'
_symmetry_space_group_name_H-M 'A m a 2'
_atom_sites_solution_hydrogens none
_atom_sites_solution_primary direct
_atom_sites_solution_secondary difmap
_audit_creation_method SHELXL-97
_cell_angle_alpha 90.00
_cell_angle_beta 90.00
_cell_angle_gamma 90.00
_cell_formula_units_Z 4
_cell_length_a 14.777(3)
_cell_length_b 23.926(5)
_cell_length_c 5.5533(11)
_cell_measurement_reflns_used 5973
_cell_measurement_temperature 293(2)
_cell_measurement_theta_max 26.0507
_cell_measurement_theta_min 2.7569
_cell_volume 1963.4(7)
_computing_cell_refinement 'CrystalClear (Rigaku/MSC, 2006)'
_computing_data_collection 'CrystalClear (Rigaku/MSC, 2006)'
_computing_data_reduction 'CrystalClear (Rigaku/MSC, 2006)'
_computing_molecular_graphics 'DIAMOND (Bradenburg, 1999)'
_computing_publication_material 'SHELXL-97 (Sheldrick, 1997)'
_computing_structure_refinement 'SHELXL-97 (Sheldrick, 1997)'
_computing_structure_solution 'SHELXS-97 (Sheldrick, 1990)'
_diffrn_ambient_temperature 293(2)
_diffrn_detector_area_resol_mean 14.6199
_diffrn_measured_fraction_theta_full 0.997
_diffrn_measured_fraction_theta_max 0.997
_diffrn_measurement_device_type 'Rigaku AFC8S'
_diffrn_measurement_method '\w scans'
_diffrn_radiation_monochromator graphite
_diffrn_radiation_source 'fine-focus sealed tube'
_diffrn_radiation_type MoK\a
_diffrn_radiation_wavelength 0.71073
_diffrn_reflns_av_R_equivalents 0.0671
_diffrn_reflns_av_sigmaI/netI 0.0484
_diffrn_reflns_limit_h_max 18
_diffrn_reflns_limit_h_min -18
_diffrn_reflns_limit_k_max 29
_diffrn_reflns_limit_k_min -29
_diffrn_reflns_limit_l_max 6
_diffrn_reflns_limit_l_min -6
_diffrn_reflns_number 8953
_diffrn_reflns_theta_full 26.01
_diffrn_reflns_theta_max 26.01
_diffrn_reflns_theta_min 2.76
_diffrn_standards_decay_% 0
_diffrn_standards_interval_count 0
_diffrn_standards_interval_time 0
_diffrn_standards_number 0
_exptl_absorpt_coefficient_mu 15.845
_exptl_absorpt_correction_T_max 0.4034
_exptl_absorpt_correction_T_min 0.0544
_exptl_absorpt_correction_type multi-scan
_exptl_absorpt_process_details 'REQAB, CrystalClear'
_exptl_crystal_colour colorless
_exptl_crystal_density_diffrn 4.667
_exptl_crystal_density_meas ?
_exptl_crystal_density_method 'not measured'
_exptl_crystal_description rod
_exptl_crystal_F_000 2448
_exptl_crystal_size_max 0.44
_exptl_crystal_size_mid 0.09
_exptl_crystal_size_min 0.07
_refine_diff_density_max 2.331
_refine_diff_density_min -1.957
_refine_diff_density_rms 0.273
_refine_ls_abs_structure_details 'Flack H D (1983), Acta Cryst. A39, 876-881'
_refine_ls_abs_structure_Flack -0.06(2)
_refine_ls_extinction_coef 0.00066(4)
_refine_ls_extinction_expression Fc^*^=kFc[1+0.001xFc^2^\l^3^/sin(2\q)]^-1/4^
_refine_ls_extinction_method SHELXL
_refine_ls_goodness_of_fit_ref 1.135
_refine_ls_hydrogen_treatment none
_refine_ls_matrix_type full
_refine_ls_number_parameters 163
_refine_ls_number_reflns 1921
_refine_ls_number_restraints 1
_refine_ls_restrained_S_all 1.135
_refine_ls_R_factor_all 0.0298
_refine_ls_R_factor_gt 0.0285
_refine_ls_shift/su_max 0.000
_refine_ls_shift/su_mean 0.000
_refine_ls_structure_factor_coef Fsqd
_refine_ls_weighting_details 'calc w=1/[\s^2^(Fo^2^)+(0.0285P)^2^+8.7815P] where P=(Fo^2^+2Fc^2^)/3'
_refine_ls_weighting_scheme calc
_refine_ls_wR_factor_gt 0.0613
_refine_ls_wR_factor_ref 0.0618
_reflns_number_gt 1866
_reflns_number_total 1921
_reflns_threshold_expression >2sigma(I)
_cod_data_source_file ic502279n_si_001.cif
_cod_data_source_block ama2-s
_cod_depositor_comments
;
The following automatic conversions were performed:

'_symmetry_cell_setting' value 'Orthorhombic' changed to
'orthorhombic' according to
/home/saulius/struct/COD-crude-data--automatic-downloads/rss-feeds/ACS/lib/dictionaries/cif_core.dic
dictionary named 'cif_core.dic' version 2.4.2 from 2011-04-26.

Automatic conversion script
Id: cif_fix_values 2935 2014-11-11 08:27:57Z andrius 

The following automatic conversions were performed:

'_exptl_crystal_density_meas' value 'not measured' was changed to '?'
- the value is perceived as not measured.

Automatic conversion script
Id: cif_fix_values 3008 2015-01-20 13:52:24Z robertas 

 Adding full bibliography for 4341856--4341858.cif.
;
_cod_original_sg_symbol_H-M Ama2
_cod_database_code 4341857

loop_
_symmetry_equiv_pos_as_xyz
'x, y, z'
'-x, -y, z'
'x+1/2, -y, z'
'-x+1/2, y, z'
'x, y+1/2, z+1/2'
'-x, -y+1/2, z+1/2'
'x+1/2, -y+1/2, z+1/2'
'-x+1/2, y+1/2, z+1/2'

loop_
_atom_site_label
_atom_site_type_symbol
_atom_site_fract_x
_atom_site_fract_y
_atom_site_fract_z
_atom_site_U_iso_or_equiv
_atom_site_adp_type
_atom_site_occupancy
_atom_site_symmetry_multiplicity
_atom_site_calc_flag
_atom_site_refinement_flags
Eu1 Eu 0.53060(3) 0.889430(16) 0.52174(10) 0.00909(13) Uani 1 1 d .
Eu2 Eu 0.5000 1.0000 1.02175(13) 0.00945(15) Uani 1 2 d S
Ba1 Ba 0.7500 0.91940(3) 0.09410(16) 0.01183(18) Uani 1 2 d S
Ba2 Ba 0.38620(4) 0.74307(2) 0.59408(11) 0.01243(15) Uani 1 1 d .
Si1 Si 0.44227(15) 0.84871(9) 0.0606(5) 0.0090(5) Uani 1 1 d .
Si2 Si 0.7500 0.81993(13) 0.5630(7) 0.0108(8) Uani 1 2 d S
Si3 Si 0.63989(15) 0.99970(9) 0.5838(5) 0.0088(5) Uani 1 1 d .
O8 O 0.7500 1.0125(4) 0.577(2) 0.019(2) Uani 1 2 d S
O1 O 0.3351(4) 0.8417(3) -0.0091(15) 0.0166(15) Uani 1 1 d .
O5 O 0.7500 0.7516(3) 0.490(2) 0.019(2) Uani 1 2 d S
O2 O 0.4682(5) 0.8105(3) 0.2961(14) 0.0135(15) Uani 1 1 d .
O6 O 0.6618(4) 0.8456(3) 0.4229(13) 0.0126(13) Uani 1 1 d .
O3 O 0.4971(5) 0.8271(3) -0.1709(15) 0.0159(15) Uani 1 1 d .
O9 O 0.6166(4) 0.9522(3) 0.7854(13) 0.0105(14) Uani 1 1 d .
O10 O 0.5876(5) 1.0553(3) 0.6641(12) 0.0161(15) Uani 1 1 d .
O4 O 0.4655(5) 0.9116(3) 0.1437(13) 0.0149(16) Uani 1 1 d .
O11 O 0.6069(5) 0.9733(3) 0.3310(12) 0.0127(15) Uani 1 1 d .
O7 O 0.7500 0.8243(4) 0.850(2) 0.020(2) Uani 1 2 d S
Si4 Si 0.7500 0.69009(13) 0.6166(8) 0.0100(7) Uani 1 2 d S
Na1 Na 0.7500 1.1110(2) 0.6661(13) 0.0247(14) Uani 1 2 d S
O12 O 0.2500 0.8091(4) 0.4025(19) 0.016(2) Uani 1 2 d S

loop_
_atom_site_aniso_label
_atom_site_aniso_U_11
_atom_site_aniso_U_22
_atom_site_aniso_U_33
_atom_site_aniso_U_23
_atom_site_aniso_U_13
_atom_site_aniso_U_12
Eu1 0.0088(2) 0.0095(2) 0.0090(2) -0.00022(19) -0.0001(2) 0.00024(14)
Eu2 0.0103(3) 0.0088(2) 0.0093(3) 0.000 0.000 0.0008(2)
Ba1 0.0105(3) 0.0132(3) 0.0117(4) 0.0005(3) 0.000 0.000
Ba2 0.0114(3) 0.0128(2) 0.0131(3) 0.0024(2) 0.0000(2) -0.00002(19)
Si1 0.0087(10) 0.0097(10) 0.0085(15) -0.0004(10) -0.0019(11) -0.0022(8)
Si2 0.0095(15) 0.0082(13) 0.015(2) -0.0011(15) 0.000 0.000
Si3 0.0066(11) 0.0096(9) 0.0101(13) -0.0018(10) 0.0003(10) 0.0019(8)
O8 0.002(4) 0.025(4) 0.032(7) -0.003(5) 0.000 0.000
O1 0.009(3) 0.024(3) 0.017(4) 0.004(3) -0.004(3) -0.004(2)
O5 0.029(5) 0.014(4) 0.015(6) 0.003(4) 0.000 0.000
O2 0.022(4) 0.014(3) 0.004(4) 0.001(3) -0.002(3) -0.005(3)
O6 0.007(3) 0.018(3) 0.013(3) -0.002(3) 0.000(3) 0.004(2)
O3 0.020(4) 0.017(3) 0.010(3) -0.001(3) 0.002(3) 0.007(3)
O9 0.008(3) 0.014(4) 0.009(3) 0.001(3) 0.002(3) -0.001(3)
O10 0.020(4) 0.017(3) 0.012(4) -0.009(3) -0.007(3) 0.011(3)
O4 0.020(4) 0.010(3) 0.015(4) 0.000(3) -0.007(3) -0.003(2)
O11 0.011(3) 0.015(4) 0.012(4) -0.004(3) 0.000(3) 0.001(3)
O7 0.031(6) 0.012(4) 0.017(6) 0.002(4) 0.000 0.000
Si4 0.0110(15) 0.0080(14) 0.0109(18) 0.0008(14) 0.000 0.000
Na1 0.035(4) 0.016(3) 0.022(4) -0.001(2) 0.000 0.000
O12 0.019(5) 0.024(5) 0.005(5) 0.002(4) 0.000 0.000

loop_
_atom_type_symbol
_atom_type_description
_atom_type_scat_dispersion_real
_atom_type_scat_dispersion_imag
_atom_type_scat_source
O O 0.0106 0.0060 'International Tables Vol C Tables 4.2.6.8 and 6.1.1.4'
Na Na 0.0362 0.0249 'International Tables Vol C Tables 4.2.6.8 and 6.1.1.4'
Si Si 0.0817 0.0704 'International Tables Vol C Tables 4.2.6.8 and 6.1.1.4'
Ba Ba -0.3244 2.2819 'International Tables Vol C Tables 4.2.6.8 and 6.1.1.4'
Eu Eu -0.1578 3.6682 'International Tables Vol C Tables 4.2.6.8 and 6.1.1.4'

loop_
_geom_angle_atom_site_label_1
_geom_angle_atom_site_label_2
_geom_angle_atom_site_label_3
_geom_angle
_geom_angle_site_symmetry_1
_geom_angle_site_symmetry_3
O6 Eu1 O3 93.6(2) . 1_556
O6 Eu1 O10 169.8(3) . 2_675
O3 Eu1 O10 87.4(2) 1_556 2_675
O6 Eu1 O4 103.6(3) . .
O3 Eu1 O4 135.2(3) 1_556 .
O10 Eu1 O4 82.5(2) 2_675 .
O6 Eu1 O2 80.9(2) . .
O3 Eu1 O2 78.5(3) 1_556 .
O10 Eu1 O2 109.2(3) 2_675 .
O4 Eu1 O2 64.2(2) . .
O6 Eu1 O9 89.1(2) . .
O3 Eu1 O9 93.7(3) 1_556 .
O10 Eu1 O9 80.7(2) 2_675 .
O4 Eu1 O9 127.1(2) . .
O2 Eu1 O9 166.8(2) . .
O6 Eu1 O11 83.4(2) . .
O3 Eu1 O11 155.7(3) 1_556 .
O10 Eu1 O11 91.5(2) 2_675 .
O4 Eu1 O11 68.5(2) . .
O2 Eu1 O11 124.4(2) . .
O9 Eu1 O11 62.3(2) . .
O6 Eu1 Si1 90.86(18) . .
O3 Eu1 Si1 108.8(2) 1_556 .
O10 Eu1 Si1 98.40(19) 2_675 .
O4 Eu1 Si1 31.73(15) . .
O2 Eu1 Si1 32.64(17) . .
O9 Eu1 Si1 157.42(17) . .
O11 Eu1 Si1 95.31(16) . .
O6 Eu1 Si3 88.58(17) . .
O3 Eu1 Si3 125.0(2) 1_556 .
O10 Eu1 Si3 82.56(18) 2_675 .
O4 Eu1 Si3 96.85(16) . .
O2 Eu1 Si3 155.01(19) . .
O9 Eu1 Si3 31.36(17) . .
O11 Eu1 Si3 31.15(16) . .
Si1 Eu1 Si3 126.06(7) . .
O6 Eu1 Si1 114.03(18) . 1_556
O3 Eu1 Si1 24.24(18) 1_556 1_556
O10 Eu1 Si1 64.96(16) 2_675 1_556
O4 Eu1 Si1 133.36(17) . 1_556
O2 Eu1 Si1 94.87(18) . 1_556
O9 Eu1 Si1 81.32(17) . 1_556
O11 Eu1 Si1 139.84(16) . 1_556
Si1 Eu1 Si1 118.99(7) . 1_556
Si3 Eu1 Si1 110.12(7) . 1_556
O6 Eu1 Si2 17.63(19) . .
O3 Eu1 Si2 81.41(19) 1_556 .
O10 Eu1 Si2 154.59(19) 2_675 .
O4 Eu1 Si2 121.21(18) . .
O2 Eu1 Si2 90.90(18) . .
O9 Eu1 Si2 77.34(16) . .
O11 Eu1 Si2 89.54(16) . .
Si1 Eu1 Si2 106.78(7) . .
Si3 Eu1 Si2 85.32(6) . .
Si1 Eu1 Si2 98.91(7) 1_556 .
O6 Eu1 Eu2 104.04(18) . 1_554
O3 Eu1 Eu2 160.79(18) 1_556 1_554
O10 Eu1 Eu2 76.56(16) 2_675 1_554
O4 Eu1 Eu2 33.09(15) . 1_554
O2 Eu1 Eu2 96.67(17) . 1_554
O9 Eu1 Eu2 94.06(16) . 1_554
O11 Eu1 Eu2 37.71(16) . 1_554
Si1 Eu1 Eu2 64.07(4) . 1_554
Si3 Eu1 Eu2 63.87(5) . 1_554
Si1 Eu1 Eu2 141.49(4) 1_556 1_554
Si2 Eu1 Eu2 117.46(6) . 1_554
O4 Eu2 O4 145.4(4) 1_556 2_676
O4 Eu2 O11 71.9(2) 1_556 1_556
O4 Eu2 O11 83.6(2) 2_676 1_556
O4 Eu2 O11 83.6(2) 1_556 2_676
O4 Eu2 O11 71.9(2) 2_676 2_676
O11 Eu2 O11 89.5(3) 1_556 2_676
O4 Eu2 O9 83.3(2) 1_556 .
O4 Eu2 O9 115.8(2) 2_676 .
O11 Eu2 O9 78.3(2) 1_556 .
O11 Eu2 O9 164.3(2) 2_676 .
O4 Eu2 O9 115.8(2) 1_556 2_675
O4 Eu2 O9 83.3(2) 2_676 2_675
O11 Eu2 O9 164.4(2) 1_556 2_675
O11 Eu2 O9 78.3(2) 2_676 2_675
O9 Eu2 O9 115.2(3) . 2_675
O4 Eu2 O10 70.0(2) 1_556 2_675
O4 Eu2 O10 141.0(2) 2_676 2_675
O11 Eu2 O10 134.6(2) 1_556 2_675
O11 Eu2 O10 109.7(2) 2_676 2_675
O9 Eu2 O10 73.5(2) . 2_675
O9 Eu2 O10 60.1(2) 2_675 2_675
O4 Eu2 O10 141.0(2) 1_556 .
O4 Eu2 O10 70.0(2) 2_676 .
O11 Eu2 O10 109.7(2) 1_556 .
O11 Eu2 O10 134.6(2) 2_676 .
O9 Eu2 O10 60.1(2) . .
O9 Eu2 O10 73.5(2) 2_675 .
O10 Eu2 O10 86.0(3) 2_675 .
O4 Eu2 Si3 94.79(18) 1_556 2_675
O4 Eu2 Si3 111.67(18) 2_676 2_675
O11 Eu2 Si3 164.65(16) 1_556 2_675
O11 Eu2 Si3 96.75(17) 2_676 2_675
O9 Eu2 Si3 92.78(17) . 2_675
O9 Eu2 Si3 30.15(16) 2_675 2_675
O10 Eu2 Si3 30.13(13) 2_675 2_675
O10 Eu2 Si3 75.53(15) . 2_675
O4 Eu2 Si3 111.67(18) 1_556 .
O4 Eu2 Si3 94.79(18) 2_676 .
O11 Eu2 Si3 96.75(17) 1_556 .
O11 Eu2 Si3 164.65(16) 2_676 .
O9 Eu2 Si3 30.15(16) . .
O9 Eu2 Si3 92.78(17) 2_675 .
O10 Eu2 Si3 75.53(15) 2_675 .
O10 Eu2 Si3 30.13(13) . .
Si3 Eu2 Si3 80.72(10) 2_675 .
O4 Eu2 Eu1 113.34(18) 1_556 2_676
O4 Eu2 Eu1 34.59(17) 2_676 2_676
O11 Eu2 Eu1 75.35(16) 1_556 2_676
O11 Eu2 Eu1 39.84(16) 2_676 2_676
O9 Eu2 Eu1 141.95(16) . 2_676
O9 Eu2 Eu1 89.01(16) 2_675 2_676
O10 Eu2 Eu1 143.54(14) 2_675 2_676
O10 Eu2 Eu1 104.34(13) . 2_676
Si3 Eu2 Eu1 118.07(4) 2_675 2_676
Si3 Eu2 Eu1 128.70(4) . 2_676
O4 Eu2 Eu1 34.59(17) 1_556 1_556
O4 Eu2 Eu1 113.34(18) 2_676 1_556
O11 Eu2 Eu1 39.84(16) 1_556 1_556
O11 Eu2 Eu1 75.35(16) 2_676 1_556
O9 Eu2 Eu1 89.01(16) . 1_556
O9 Eu2 Eu1 141.95(16) 2_675 1_556
O10 Eu2 Eu1 104.34(13) 2_675 1_556
O10 Eu2 Eu1 143.54(14) . 1_556
Si3 Eu2 Eu1 128.70(4) 2_675 1_556
Si3 Eu2 Eu1 118.07(4) . 1_556
Eu1 Eu2 Eu1 88.05(3) 2_676 1_556
O7 Ba1 O9 85.7(2) 1_554 1_554
O7 Ba1 O9 85.7(2) 1_554 4_654
O9 Ba1 O9 92.6(3) 1_554 4_654
O7 Ba1 O11 129.41(15) 1_554 4_655
O9 Ba1 O11 135.0(2) 1_554 4_655
O9 Ba1 O11 67.5(2) 4_654 4_655
O7 Ba1 O11 129.41(15) 1_554 .
O9 Ba1 O11 67.5(2) 1_554 .
O9 Ba1 O11 135.0(2) 4_654 .
O11 Ba1 O11 97.9(3) 4_655 .
O7 Ba1 O6 78.2(3) 1_554 4_655
O9 Ba1 O6 155.45(19) 1_554 4_655
O9 Ba1 O6 104.48(19) 4_654 4_655
O11 Ba1 O6 68.92(18) 4_655 4_655
O11 Ba1 O6 109.2(2) . 4_655
O7 Ba1 O6 78.2(3) 1_554 .
O9 Ba1 O6 104.48(19) 1_554 .
O9 Ba1 O6 155.45(19) 4_654 .
O11 Ba1 O6 109.2(2) 4_655 .
O11 Ba1 O6 68.92(18) . .
O6 Ba1 O6 54.3(3) 4_655 .
O7 Ba1 Si2 78.3(2) 1_554 .
O9 Ba1 Si2 131.14(14) 1_554 .
O9 Ba1 Si2 131.14(14) 4_654 .
O11 Ba1 Si2 87.93(15) 4_655 .
O11 Ba1 Si2 87.93(15) . .
O6 Ba1 Si2 27.19(13) 4_655 .
O6 Ba1 Si2 27.19(13) . .
O7 Ba1 Si3 145.16(16) 1_554 4_655
O9 Ba1 Si3 129.02(14) 1_554 4_655
O9 Ba1 Si3 89.71(15) 4_654 4_655
O11 Ba1 Si3 23.99(14) 4_655 4_655
O11 Ba1 Si3 75.45(15) . 4_655
O6 Ba1 Si3 69.58(13) 4_655 4_655
O6 Ba1 Si3 92.97(15) . 4_655
Si2 Ba1 Si3 78.94(7) . 4_655
O7 Ba1 Si3 145.16(16) 1_554 .
O9 Ba1 Si3 89.71(15) 1_554 .
O9 Ba1 Si3 129.02(14) 4_654 .
O11 Ba1 Si3 75.45(15) 4_655 .
O11 Ba1 Si3 24.00(14) . .
O6 Ba1 Si3 92.97(15) 4_655 .
O6 Ba1 Si3 69.58(13) . .
Si2 Ba1 Si3 78.94(7) . .
Si3 Ba1 Si3 52.09(8) 4_655 .
O7 Ba1 Si2 20.3(2) 1_554 1_554
O9 Ba1 Si2 72.02(14) 1_554 1_554
O9 Ba1 Si2 72.02(14) 4_654 1_554
O11 Ba1 Si2 130.82(14) 4_655 1_554
O11 Ba1 Si2 130.82(14) . 1_554
O6 Ba1 Si2 96.26(14) 4_655 1_554
O6 Ba1 Si2 96.26(14) . 1_554
Si2 Ba1 Si2 98.67(8) . 1_554
Si3 Ba1 Si2 153.72(4) 4_655 1_554
Si3 Ba1 Si2 153.72(4) . 1_554
O7 Ba1 Si3 93.1(2) 1_554 1_554
O9 Ba1 Si3 22.21(14) 1_554 1_554
O9 Ba1 Si3 72.22(15) 4_654 1_554
O11 Ba1 Si3 116.19(14) 4_655 1_554
O11 Ba1 Si3 78.11(15) . 1_554
O6 Ba1 Si3 170.94(14) 4_655 1_554
O6 Ba1 Si3 126.57(14) . 1_554
Si2 Ba1 Si3 153.35(4) . 1_554
Si3 Ba1 Si3 118.32(6) 4_655 1_554
Si3 Ba1 Si3 95.59(5) . 1_554
Si2 Ba1 Si3 74.72(7) 1_554 1_554
O2 Ba2 O2 100.62(15) . 6_665
O2 Ba2 O12 75.0(2) . .
O2 Ba2 O12 173.1(2) 6_665 .
O2 Ba2 O3 75.7(2) . 6_665
O2 Ba2 O3 57.0(2) 6_665 6_665
O12 Ba2 O3 125.7(3) . 6_665
O2 Ba2 O6 165.8(2) . 6_665
O2 Ba2 O6 65.86(18) 6_665 6_665
O12 Ba2 O6 118.9(2) . 6_665
O3 Ba2 O6 92.5(2) 6_665 6_665
O2 Ba2 O3 66.1(2) . 1_556
O2 Ba2 O3 72.4(2) 6_665 1_556
O12 Ba2 O3 100.8(2) . 1_556
O3 Ba2 O3 107.56(14) 6_665 1_556
O6 Ba2 O3 111.3(2) 6_665 1_556
O2 Ba2 O7 111.6(3) . 6_664
O2 Ba2 O7 118.2(2) 6_665 6_664
O12 Ba2 O7 68.6(2) . 6_664
O3 Ba2 O7 81.4(2) 6_665 6_664
O6 Ba2 O7 73.6(3) 6_665 6_664
O3 Ba2 O7 169.2(2) 1_556 6_664
O2 Ba2 O5 138.9(2) . 6_665
O2 Ba2 O5 104.4(2) 6_665 6_665
O12 Ba2 O5 76.6(2) . 6_665
O3 Ba2 O5 145.3(2) 6_665 6_665
O6 Ba2 O5 53.1(2) 6_665 6_665
O3 Ba2 O5 91.2(2) 1_556 6_665
O7 Ba2 O5 84.2(2) 6_664 6_665
O2 Ba2 O1 95.0(2) . 1_556
O2 Ba2 O1 103.87(19) 6_665 1_556
O12 Ba2 O1 71.6(2) . 1_556
O3 Ba2 O1 155.43(19) 6_665 1_556
O6 Ba2 O1 92.68(18) 6_665 1_556
O3 Ba2 O1 48.47(18) 1_556 1_556
O7 Ba2 O1 123.05(18) 6_664 1_556
O5 Ba2 O1 47.65(19) 6_665 1_556
O2 Ba2 Si1 91.09(17) . 6_665
O2 Ba2 Si1 29.02(15) 6_665 6_665
O12 Ba2 Si1 154.1(2) . 6_665
O3 Ba2 Si1 28.43(16) 6_665 6_665
O6 Ba2 Si1 74.95(13) 6_665 6_665
O3 Ba2 Si1 92.97(14) 1_556 6_665
O7 Ba2 Si1 97.69(14) 6_664 6_665
O5 Ba2 Si1 125.33(17) 6_665 6_665
O1 Ba2 Si1 132.39(12) 1_556 6_665
O2 Ba2 Si2 166.34(17) . 6_665
O2 Ba2 Si2 86.98(15) 6_665 6_665
O12 Ba2 Si2 96.29(17) . 6_665
O3 Ba2 Si2 117.85(16) 6_665 6_665
O6 Ba2 Si2 26.17(13) 6_665 6_665
O3 Ba2 Si2 106.18(17) 1_556 6_665
O7 Ba2 Si2 73.7(2) 6_664 6_665
O5 Ba2 Si2 27.47(17) 6_665 6_665
O1 Ba2 Si2 72.05(13) 1_556 6_665
Si1 Ba2 Si2 100.79(6) 6_665 6_665
O2 Ba2 Si4 61.96(17) . 6_664
O2 Ba2 Si4 157.37(16) 6_665 6_664
O12 Ba2 Si4 23.3(2) . 6_664
O3 Ba2 Si4 102.50(17) 6_665 6_664
O6 Ba2 Si4 129.65(13) 6_665 6_664
O3 Ba2 Si4 109.29(16) 1_556 6_664
O7 Ba2 Si4 61.9(2) 6_664 6_664
O5 Ba2 Si4 98.19(16) 6_665 6_664
O1 Ba2 Si4 92.56(14) 1_556 6_664
Si1 Ba2 Si4 130.89(7) 6_665 6_664
Si2 Ba2 Si4 113.19(5) 6_665 6_664
O3 Si1 O4 115.0(4) . .
O3 Si1 O1 105.4(4) . .
O4 Si1 O1 111.6(4) . .
O3 Si1 O2 110.0(4) . .
O4 Si1 O2 104.0(4) . .
O1 Si1 O2 110.9(4) . .
O3 Si1 Eu1 124.2(3) . .
O4 Si1 Eu1 50.7(3) . .
O1 Si1 Eu1 130.3(3) . .
O2 Si1 Eu1 53.5(2) . .
O3 Si1 Ba2 56.8(3) . 6_664
O4 Si1 Ba2 115.7(3) . 6_664
O1 Si1 Ba2 132.5(2) . 6_664
O2 Si1 Ba2 54.3(3) . 6_664
Eu1 Si1 Ba2 80.71(6) . 6_664
O3 Si1 Eu1 36.4(3) . 1_554
O4 Si1 Eu1 84.4(3) . 1_554
O1 Si1 Eu1 101.1(3) . 1_554
O2 Si1 Eu1 140.4(3) . 1_554
Eu1 Si1 Eu1 118.99(7) . 1_554
Ba2 Si1 Eu1 86.93(6) 6_664 1_554
O3 Si1 Ba2 48.3(3) . 1_554
O4 Si1 Ba2 152.1(3) . 1_554
O1 Si1 Ba2 63.3(3) . 1_554
O2 Si1 Ba2 103.3(2) . 1_554
Eu1 Si1 Ba2 154.58(8) . 1_554
Ba2 Si1 Ba2 76.23(5) 6_664 1_554
Eu1 Si1 Ba2 70.57(5) 1_554 1_554
O7 Si2 O6 116.7(3) . .
O7 Si2 O6 116.7(3) . 4_655
O6 Si2 O6 105.5(5) . 4_655
O7 Si2 O5 107.8(5) . .
O6 Si2 O5 104.4(3) . .
O6 Si2 O5 104.4(3) 4_655 .
O7 Si2 Ba1 133.8(4) . .
O6 Si2 Ba1 52.9(3) . .
O6 Si2 Ba1 52.9(3) 4_655 .
O5 Si2 Ba1 118.4(4) . .
O7 Si2 Ba2 138.2(2) . 6_664
O6 Si2 Ba2 51.1(2) . 6_664
O6 Si2 Ba2 104.9(3) 4_655 6_664
O5 Si2 Ba2 54.7(3) . 6_664
Ba1 Si2 Ba2 75.51(8) . 6_664
O7 Si2 Ba2 138.2(2) . 7_564
O6 Si2 Ba2 104.9(3) . 7_564
O6 Si2 Ba2 51.1(2) 4_655 7_564
O5 Si2 Ba2 54.7(3) . 7_564
Ba1 Si2 Ba2 75.51(8) . 7_564
Ba2 Si2 Ba2 67.55(7) 6_664 7_564
O7 Si2 Eu1 91.89(18) . 4_655
O6 Si2 Eu1 120.4(3) . 4_655
O6 Si2 Eu1 24.9(3) 4_655 4_655
O5 Si2 Eu1 115.26(10) . 4_655
Ba1 Si2 Eu1 69.29(5) . 4_655
Ba2 Si2 Eu1 129.65(11) 6_664 4_655
Ba2 Si2 Eu1 69.56(4) 7_564 4_655
O7 Si2 Eu1 91.89(18) . .
O6 Si2 Eu1 24.9(3) . .
O6 Si2 Eu1 120.4(3) 4_655 .
O5 Si2 Eu1 115.26(10) . .
Ba1 Si2 Eu1 69.29(5) . .
Ba2 Si2 Eu1 69.56(4) 6_664 .
Ba2 Si2 Eu1 129.65(11) 7_564 .
Eu1 Si2 Eu1 125.25(9) 4_655 .
O7 Si2 Ba1 35.2(4) . 1_556
O6 Si2 Ba1 97.7(3) . 1_556
O6 Si2 Ba1 97.7(3) 4_655 1_556
O5 Si2 Ba1 142.9(4) . 1_556
Ba1 Si2 Ba1 98.67(8) . 1_556
Ba2 Si2 Ba1 145.22(4) 6_664 1_556
Ba2 Si2 Ba1 145.22(4) 7_564 1_556
Eu1 Si2 Ba1 76.28(6) 4_655 1_556
Eu1 Si2 Ba1 76.28(6) . 1_556
O10 Si3 O11 114.9(4) . .
O10 Si3 O9 106.6(4) . .
O11 Si3 O9 105.1(4) . .
O10 Si3 O8 109.1(4) . .
O11 Si3 O8 110.4(5) . .
O9 Si3 O8 110.5(5) . .
O10 Si3 Eu1 119.0(3) . .
O11 Si3 Eu1 54.2(2) . .
O9 Si3 Eu1 51.4(2) . .
O8 Si3 Eu1 131.6(3) . .
O10 Si3 Na1 60.5(3) . .
O11 Si3 Na1 127.7(3) . .
O9 Si3 Na1 126.7(3) . .
O8 Si3 Na1 48.8(3) . .
Eu1 Si3 Na1 178.02(17) . .
O10 Si3 Eu2 58.2(3) . .
O11 Si3 Eu2 117.9(3) . .
O9 Si3 Eu2 48.9(2) . .
O8 Si3 Eu2 130.8(5) . .
Eu1 Si3 Eu2 75.54(6) . .
Na1 Si3 Eu2 102.81(13) . .
O10 Si3 Ba1 147.8(3) . .
O11 Si3 Ba1 44.9(3) . .
O9 Si3 Ba1 103.6(2) . .
O8 Si3 Ba1 69.3(4) . .
Eu1 Si3 Ba1 72.97(5) . .
Na1 Si3 Ba1 108.52(12) . .
Eu2 Si3 Ba1 147.63(7) . .
O10 Si3 Ba1 114.8(3) . 1_556
O11 Si3 Ba1 125.5(3) . 1_556
O9 Si3 Ba1 39.1(2) . 1_556
O8 Si3 Ba1 71.9(4) . 1_556
Eu1 Si3 Ba1 82.87(6) . 1_556
Na1 Si3 Ba1 95.63(12) . 1_556
Eu2 Si3 Ba1 73.11(6) . 1_556
Ba1 Si3 Ba1 95.59(5) . 1_556
Si3 O8 Si3 158.6(6) . 4_655
Si3 O8 Na1 100.1(3) . .
Si3 O8 Na1 100.1(3) 4_655 .
Si4 O1 Si1 133.9(5) 6_664 .
Si4 O1 Na1 97.7(3) 6_664 2_674
Si1 O1 Na1 128.1(4) . 2_674
Si4 O1 Ba2 97.3(3) 6_664 1_554
Si1 O1 Ba2 90.5(3) . 1_554
Na1 O1 Ba2 87.5(3) 2_674 1_554
Si4 O5 Si2 140.4(8) . .
Si4 O5 Ba2 110.9(3) . 6_664
Si2 O5 Ba2 97.9(3) . 6_664
Si4 O5 Ba2 110.9(3) . 7_564
Si2 O5 Ba2 97.9(3) . 7_564
Ba2 O5 Ba2 84.9(3) 6_664 7_564
Si1 O2 Eu1 93.8(3) . .
Si1 O2 Ba2 137.9(4) . .
Eu1 O2 Ba2 109.1(3) . .
Si1 O2 Ba2 96.7(3) . 6_664
Eu1 O2 Ba2 105.9(3) . 6_664
Ba2 O2 Ba2 109.5(2) . 6_664
Si2 O6 Eu1 137.5(4) . .
Si2 O6 Ba1 100.0(3) . .
Eu1 O6 Ba1 105.0(2) . .
Si2 O6 Ba2 102.8(3) . 6_664
Eu1 O6 Ba2 106.4(2) . 6_664
Ba1 O6 Ba2 99.3(2) . 6_664
Si1 O3 Eu1 119.3(4) . 1_554
Si1 O3 Ba2 94.7(4) . 6_664
Eu1 O3 Ba2 129.5(3) 1_554 6_664
Si1 O3 Ba2 107.3(4) . 1_554
Eu1 O3 Ba2 103.6(3) 1_554 1_554
Ba2 O3 Ba2 99.6(2) 6_664 1_554
Si3 O9 Eu2 100.9(3) . .
Si3 O9 Eu1 97.2(3) . .
Eu2 O9 Eu1 103.9(2) . .
Si3 O9 Ba1 118.6(3) . 1_556
Eu2 O9 Ba1 107.8(3) . 1_556
Eu1 O9 Ba1 125.0(3) . 1_556
Si3 O10 Eu1 137.6(4) . 2_675
Si3 O10 Eu2 91.6(3) . .
Eu1 O10 Eu2 99.7(2) 2_675 .
Si3 O10 Na1 89.0(3) . .
Eu1 O10 Na1 112.4(3) 2_675 .
Eu2 O10 Na1 130.6(3) . .
Si1 O4 Eu2 146.1(4) . 1_554
Si1 O4 Eu1 97.6(3) . .
Eu2 O4 Eu1 112.3(3) 1_554 .
Si3 O11 Eu2 135.3(4) . 1_554
Si3 O11 Eu1 94.6(3) . .
Eu2 O11 Eu1 102.5(2) 1_554 .
Si3 O11 Ba1 111.1(3) . .
Eu2 O11 Ba1 106.3(2) 1_554 .
Eu1 O11 Ba1 99.6(2) . .
Si2 O7 Ba1 124.5(5) . 1_556
Si2 O7 Ba2 115.3(3) . 6_665
Ba1 O7 Ba2 103.8(3) 1_556 6_665
Si2 O7 Ba2 115.3(3) . 7_565
Ba1 O7 Ba2 103.8(3) 1_556 7_565
Ba2 O7 Ba2 87.4(3) 6_665 7_565
O12 Si4 O1 115.8(4) 6_665 6_665
O12 Si4 O1 115.8(4) 6_665 7_565
O1 Si4 O1 101.1(5) 6_665 7_565
O12 Si4 O5 114.9(6) 6_665 .
O1 Si4 O5 103.7(4) 6_665 .
O1 Si4 O5 103.7(4) 7_565 .
O12 Si4 Na1 143.6(4) 6_665 5_544
O1 Si4 Na1 51.3(3) 6_665 5_544
O1 Si4 Na1 51.3(3) 7_565 5_544
O5 Si4 Na1 101.5(4) . 5_544
O12 Si4 Ba2 43.7(2) 6_665 7_565
O1 Si4 Ba2 158.7(3) 6_665 7_565
O1 Si4 Ba2 95.2(3) 7_565 7_565
O5 Si4 Ba2 85.4(3) . 7_565
Na1 Si4 Ba2 146.50(4) 5_544 7_565
O12 Si4 Ba2 43.7(2) 6_665 6_665
O1 Si4 Ba2 95.2(3) 6_665 6_665
O1 Si4 Ba2 158.7(3) 7_565 6_665
O5 Si4 Ba2 85.4(3) . 6_665
Na1 Si4 Ba2 146.50(4) 5_544 6_665
Ba2 Si4 Ba2 66.05(7) 7_565 6_665
O12 Na1 O8 130.7(5) 2_675 .
O12 Na1 O1 94.6(3) 2_675 3_576
O8 Na1 O1 126.7(3) . 3_576
O12 Na1 O1 94.6(3) 2_675 2_676
O8 Na1 O1 126.7(3) . 2_676
O1 Na1 O1 61.1(3) 3_576 2_676
O12 Na1 O10 112.5(2) 2_675 .
O8 Na1 O10 61.59(16) . .
O1 Na1 O10 132.0(3) 3_576 .
O1 Na1 O10 77.3(2) 2_676 .
O12 Na1 O10 112.5(2) 2_675 4_655
O8 Na1 O10 61.59(16) . 4_655
O1 Na1 O10 77.3(2) 3_576 4_655
O1 Na1 O10 132.0(3) 2_676 4_655
O10 Na1 O10 121.9(3) . 4_655
O12 Na1 Si4 90.3(3) 2_675 5
O8 Na1 Si4 139.0(4) . 5
O1 Na1 Si4 30.94(17) 3_576 5
O1 Na1 Si4 30.94(17) 2_676 5
O10 Na1 Si4 107.2(2) . 5
O10 Na1 Si4 107.2(2) 4_655 5
O12 Na1 Si3 125.6(3) 2_675 .
O8 Na1 Si3 31.11(7) . .
O1 Na1 Si3 138.9(3) 3_576 .
O1 Na1 Si3 103.26(19) 2_676 .
O10 Na1 Si3 30.53(14) . .
O10 Na1 Si3 92.3(2) 4_655 .
Si4 Na1 Si3 128.67(19) 5 .
O12 Na1 Si3 125.6(3) 2_675 4_655
O8 Na1 Si3 31.11(7) . 4_655
O1 Na1 Si3 103.26(19) 3_576 4_655
O1 Na1 Si3 138.9(3) 2_676 4_655
O10 Na1 Si3 92.3(2) . 4_655
O10 Na1 Si3 30.53(14) 4_655 4_655
Si4 Na1 Si3 128.67(19) 5 4_655
Si3 Na1 Si3 62.10(13) . 4_655
O12 Na1 Ba2 41.88(17) 2_675 3_575
O8 Na1 Ba2 145.42(19) . 3_575
O1 Na1 Ba2 54.92(19) 3_576 3_575
O1 Na1 Ba2 86.0(2) 2_676 3_575
O10 Na1 Ba2 148.49(19) . 3_575
O10 Na1 Ba2 89.05(14) 4_655 3_575
Si4 Na1 Ba2 63.82(11) 5 3_575
Si3 Na1 Ba2 165.9(2) . 3_575
Si3 Na1 Ba2 117.21(6) 4_655 3_575
O12 Na1 Ba2 41.88(17) 2_675 2_675
O8 Na1 Ba2 145.42(19) . 2_675
O1 Na1 Ba2 86.0(2) 3_576 2_675
O1 Na1 Ba2 54.92(19) 2_676 2_675
O10 Na1 Ba2 89.05(14) . 2_675
O10 Na1 Ba2 148.49(19) 4_655 2_675
Si4 Na1 Ba2 63.82(11) 5 2_675
Si3 Na1 Ba2 117.21(6) . 2_675
Si3 Na1 Ba2 165.9(2) 4_655 2_675
Ba2 Na1 Ba2 59.61(8) 3_575 2_675
O12 Na1 Eu1 83.50(10) 2_675 2_675
O8 Na1 Eu1 87.62(10) . 2_675
O1 Na1 Eu1 129.7(2) 3_576 2_675
O1 Na1 Eu1 68.93(16) 2_676 2_675
O10 Na1 Eu1 30.63(14) . 2_675
O10 Na1 Eu1 148.9(2) 4_655 2_675
Si4 Na1 Eu1 98.80(8) 5 2_675
Si3 Na1 Eu1 57.58(5) . 2_675
Si3 Na1 Eu1 118.47(14) 4_655 2_675
Ba2 Na1 Eu1 118.14(12) 3_575 2_675
Ba2 Na1 Eu1 59.70(4) 2_675 2_675
Si4 O12 Na1 126.7(5) 6_664 2_675
Si4 O12 Ba2 113.0(3) 6_664 4
Na1 O12 Ba2 102.7(3) 2_675 4
Si4 O12 Ba2 113.0(3) 6_664 .
Na1 O12 Ba2 102.7(3) 2_675 .
Ba2 O12 Ba2 93.2(3) 4 .

loop_
_geom_bond_atom_site_label_1
_geom_bond_atom_site_label_2
_geom_bond_distance
_geom_bond_site_symmetry_2
Eu1 O6 2.272(6) .
Eu1 O3 2.320(8) 1_556
Eu1 O10 2.328(6) 2_675
Eu1 O4 2.370(7) .
Eu1 O2 2.446(6) .
Eu1 O9 2.452(7) .
Eu1 O11 2.533(7) .
Eu1 Si1 3.035(3) .
Eu1 Si3 3.112(2) .
Eu1 Si1 3.407(3) 1_556
Eu1 Si2 3.6509(16) .
Eu1 Eu2 3.8617(9) 1_554
Eu2 O4 2.279(6) 1_556
Eu2 O4 2.279(6) 2_676
Eu2 O11 2.419(7) 1_556
Eu2 O11 2.419(7) 2_676
Eu2 O9 2.450(7) .
Eu2 O9 2.450(7) 2_675
Eu2 O10 2.715(8) 2_675
Eu2 O10 2.715(8) .
Eu2 Si3 3.192(3) 2_675
Eu2 Si3 3.192(3) .
Eu2 Eu1 3.8617(9) 2_676
Eu2 Eu1 3.8617(9) 1_556
Ba1 O7 2.648(10) 1_554
Ba1 O9 2.727(7) 1_554
Ba1 O9 2.727(7) 4_654
Ba1 O11 2.805(7) 4_655
Ba1 O11 2.805(7) .
Ba1 O6 2.855(7) 4_655
Ba1 O6 2.855(7) .
Ba1 Si2 3.528(4) .
Ba1 Si3 3.706(3) 4_655
Ba1 Si3 3.706(3) .
Ba1 Si2 3.790(4) 1_554
Ba1 Si3 3.791(3) 1_554
Ba2 O2 2.610(7) .
Ba2 O2 2.745(8) 6_665
Ba2 O12 2.770(7) .
Ba2 O3 2.821(8) 6_665
Ba2 O6 2.887(7) 6_665
Ba2 O3 2.904(8) 1_556
Ba2 O7 2.912(8) 6_664
Ba2 O5 2.982(8) 6_665
Ba2 O1 3.317(7) 1_556
Ba2 Si1 3.359(2) 6_665
Ba2 Si2 3.620(3) 6_665
Ba2 Si4 3.693(3) 6_664
Si1 O3 1.605(8) .
Si1 O4 1.610(6) .
Si1 O1 1.639(7) .
Si1 O2 1.641(7) .
Si1 Ba2 3.359(2) 6_664
Si1 Eu1 3.407(3) 1_554
Si1 Ba2 3.713(2) 1_554
Si2 O7 1.599(12) .
Si2 O6 1.637(7) .
Si2 O6 1.637(7) 4_655
Si2 O5 1.685(9) .
Si2 Ba2 3.620(3) 6_664
Si2 Ba2 3.620(3) 7_564
Si2 Eu1 3.6509(16) 4_655
Si2 Ba1 3.790(4) 1_556
Si3 O10 1.603(6) .
Si3 O11 1.615(7) .
Si3 O9 1.633(7) .
Si3 O8 1.656(3) .
Si3 Na1 3.155(5) .
Si3 Ba1 3.791(3) 1_556
O8 Si3 1.656(3) 4_655
O8 Na1 2.410(10) .
O1 Si4 1.627(7) 6_664
O1 Na1 2.472(9) 2_674
O1 Ba2 3.317(7) 1_554
O5 Si4 1.632(9) .
O5 Ba2 2.982(8) 6_664
O5 Ba2 2.982(8) 7_564
O2 Ba2 2.745(8) 6_664
O6 Ba2 2.887(7) 6_664
O3 Eu1 2.320(8) 1_554
O3 Ba2 2.821(7) 6_664
O3 Ba2 2.904(8) 1_554
O9 Ba1 2.727(7) 1_556
O10 Eu1 2.328(6) 2_675
O10 Na1 2.745(8) .
O4 Eu2 2.279(6) 1_554
O11 Eu2 2.419(7) 1_554
O7 Ba1 2.648(10) 1_556
O7 Ba2 2.912(7) 6_665
O7 Ba2 2.912(7) 7_565
Si4 O12 1.588(11) 6_665
Si4 O1 1.627(7) 6_665
Si4 O1 1.627(7) 7_565
Si4 Na1 3.136(7) 5_544
Si4 Ba2 3.693(3) 7_565
Si4 Ba2 3.693(3) 6_665
Na1 O12 2.408(12) 2_675
Na1 O1 2.472(9) 3_576
Na1 O1 2.472(9) 2_676
Na1 O10 2.745(8) 4_655
Na1 Si4 3.136(7) 5
Na1 Si3 3.155(5) 4_655
Na1 Ba2 4.049(5) 3_575
Na1 Ba2 4.049(5) 2_675
Na1 Eu1 4.2233(16) 2_675
O12 Si4 1.588(11) 6_664
O12 Na1 2.408(12) 2_675
O12 Ba2 2.770(7) 4
